data_4076921
loop_
_publ_author_name
'Goh, Lai Yoong'
'Weng, Zhiqiang'
'Hor, Andy T. S.'
'Leong, Weng Kee'

_publ_section_title
;
 Organometallic Radical-Initiated Carbon&#x2212;Sulfur Bond Cleavage and
 Carbon&#x2212;Carbon Coupling in Dithiocarbamate and Thiocarbenoid
 Cyclopentadienylchromium Complexes
;
_journal_issue 21
_journal_name_full Organometallics
_journal_page_first 4408
_journal_paper_doi 10.1021/om020294s
_journal_volume 21
_journal_year 2002
_chemical_formula_sum 'C10 H11 Cr N O2'
_chemical_formula_weight 229.20
_chemical_name_systematic
; 
 ? 
;
_space_group_IT_number 11
_symmetry_cell_setting monoclinic
_symmetry_space_group_name_Hall '-P 2yb'
_symmetry_space_group_name_H-M 'P 1 21/m 1'
_atom_sites_solution_hydrogens geom
_atom_sites_solution_primary direct
_atom_sites_solution_secondary difmap
_audit_creation_method SHELXL-97
_cell_angle_alpha 90.00
_cell_angle_beta 97.171(2)
_cell_angle_gamma 90.00
_cell_formula_units_Z 2
_cell_length_a 5.9268(2)
_cell_length_b 10.7263(4)
_cell_length_c 8.3862(3)
_cell_measurement_reflns_used 2393
_cell_measurement_temperature 223(2)
_cell_measurement_theta_max 25.93
_cell_measurement_theta_min 2.50
_cell_volume 528.96(3)
_computing_cell_refinement 'Bruker SMART'
_computing_data_collection 'Bruker SMART'
_computing_data_reduction 'Bruker SHELXTL'
_computing_molecular_graphics 'Bruker SHELXTL'
_computing_publication_material 'Bruker SHELXTL'
_computing_structure_refinement 'Bruker SHELXTL'
_computing_structure_solution 'Bruker SHELXTL'
_diffrn_ambient_temperature 223(2)
_diffrn_measured_fraction_theta_full 0.929
_diffrn_measured_fraction_theta_max 0.929
_diffrn_measurement_device_type 'CCD area detector'
_diffrn_measurement_method 'phi and omega scans'
_diffrn_radiation_monochromator graphite
_diffrn_radiation_source 'sealed tube'
_diffrn_radiation_type MoK\a
_diffrn_radiation_wavelength 0.71073
_diffrn_reflns_av_R_equivalents 0.0350
_diffrn_reflns_av_sigmaI/netI 0.0229
_diffrn_reflns_limit_h_max 8
_diffrn_reflns_limit_h_min -8
_diffrn_reflns_limit_k_max 14
_diffrn_reflns_limit_k_min 0
_diffrn_reflns_limit_l_max 11
_diffrn_reflns_limit_l_min 0
_diffrn_reflns_number 4520
_diffrn_reflns_theta_full 30.74
_diffrn_reflns_theta_max 30.74
_diffrn_reflns_theta_min 2.45
_exptl_absorpt_coefficient_mu 1.054
_exptl_absorpt_correction_T_max 0.928105
_exptl_absorpt_correction_T_min 0.714812
_exptl_absorpt_correction_type sadabs
_exptl_crystal_colour yellow
_exptl_crystal_density_diffrn 1.439
_exptl_crystal_density_method 'not measured'
_exptl_crystal_description plate
_exptl_crystal_F_000 236
_exptl_crystal_size_max 0.10
_exptl_crystal_size_mid 0.24
_exptl_crystal_size_min 0.32
_refine_diff_density_max 0.578
_refine_diff_density_min -0.263
_refine_diff_density_rms 0.079
_refine_ls_extinction_method none
_refine_ls_goodness_of_fit_ref 1.061
_refine_ls_hydrogen_treatment mixed
_refine_ls_matrix_type full
_refine_ls_number_parameters 93
_refine_ls_number_reflns 1604
_refine_ls_number_restraints 0
_refine_ls_restrained_S_all 1.061
_refine_ls_R_factor_all 0.0401
_refine_ls_R_factor_gt 0.0369
_refine_ls_shift/su_max 0.000
_refine_ls_shift/su_mean 0.000
_refine_ls_structure_factor_coef Fsqd
_refine_ls_weighting_details 'calc w=1/[\s^2^(Fo^2^)+(0.0628P)^2^+0.0415P] where P=(Fo^2^+2Fc^2^)/3'
_refine_ls_weighting_scheme calc
_refine_ls_wR_factor_gt 0.0964
_refine_ls_wR_factor_ref 0.0981
_reflns_number_gt 1465
_reflns_number_total 1604
_reflns_threshold_expression >2sigma(I)
_cod_data_source_file om020294s.cif
_cod_data_source_block compd_3a
_cod_depositor_comments
;
The following automatic conversions were performed:

'_symmetry_cell_setting' value 'Monoclinic' changed to 'monoclinic'
according to /home/saulius/struct/CIF-dictionaries/cif_core.dic
dictionary named 'cif_core.dic' version 2.4.1 from 2010-06-29.

Automatic conversion script
Id: cif_fix_values 1715 2011-07-08 13:25:40Z adriana 
;
_cod_original_sg_symbol_H-M 'P2(1)/m  '
_cod_database_code 4076921

loop_
_symmetry_equiv_pos_as_xyz
'x, y, z'
'-x, y+1/2, -z'
'-x, -y, -z'
'x, -y-1/2, z'

loop_
_atom_site_label
_atom_site_type_symbol
_atom_site_fract_x
_atom_site_fract_y
_atom_site_fract_z
_atom_site_U_iso_or_equiv
_atom_site_adp_type
_atom_site_occupancy
_atom_site_symmetry_multiplicity
_atom_site_calc_flag
_atom_site_refinement_flags
Cr1 Cr 0.86626(5) 0.2500 0.58411(4) 0.02639(14) Uani 1 2 d S
N10 N 1.1692(4) 0.2500 0.9041(2) 0.0361(4) Uani 1 2 d S
O20 O 0.5717(3) 0.06077(15) 0.71691(19) 0.0554(4) Uani 1 1 d .
C1 C 1.1063(4) 0.1859(2) 0.4207(2) 0.0457(5) Uani 1 1 d .
C2 C 0.8905(5) 0.1443(2) 0.3626(2) 0.0543(6) Uani 1 1 d .
C3 C 0.7541(6) 0.2500 0.3243(3) 0.0638(11) Uani 1 2 d S
C10 C 1.0439(4) 0.2500 0.7657(3) 0.0318(4) Uani 1 2 d S
C11 C 1.2394(5) 0.1344(2) 0.9881(2) 0.0524(5) Uani 1 1 d .
C20 C 0.6834(3) 0.13353(16) 0.6631(2) 0.0357(3) Uani 1 1 d .
H1 H 1.227(5) 0.138(2) 0.459(3) 0.054(6) Uiso 1 1 d .
H2 H 0.843(5) 0.060(3) 0.348(3) 0.067(8) Uiso 1 1 d .
H3 H 0.622(8) 0.2500 0.296(5) 0.065(11) Uiso 1 2 d S
H11 H 1.401(6) 0.128(3) 1.013(4) 0.091(10) Uiso 1 1 d .
H12 H 1.194(4) 0.135(2) 1.093(3) 0.057(7) Uiso 1 1 d .
H13 H 1.188(5) 0.063(3) 0.927(3) 0.070(8) Uiso 1 1 d .

loop_
_atom_site_aniso_label
_atom_site_aniso_U_11
_atom_site_aniso_U_22
_atom_site_aniso_U_33
_atom_site_aniso_U_23
_atom_site_aniso_U_13
_atom_site_aniso_U_12
Cr1 0.02735(19) 0.0313(2) 0.02042(19) 0.000 0.00251(12) 0.000
N10 0.0402(10) 0.0447(11) 0.0224(9) 0.000 0.0000(8) 0.000
O20 0.0561(9) 0.0498(8) 0.0643(9) 0.0120(7) 0.0234(8) -0.0061(7)
C1 0.0511(11) 0.0564(12) 0.0324(9) 0.0061(7) 0.0167(8) 0.0175(9)
C2 0.0844(16) 0.0503(11) 0.0324(9) -0.0165(8) 0.0242(10) -0.0230(11)
C3 0.0365(14) 0.133(4) 0.0206(11) 0.000 -0.0017(10) 0.000
C10 0.0331(10) 0.0390(12) 0.0241(9) 0.000 0.0070(8) 0.000
C11 0.0710(15) 0.0553(12) 0.0294(9) 0.0060(8) -0.0003(9) 0.0126(11)
C20 0.0373(8) 0.0372(8) 0.0332(8) 0.0005(6) 0.0071(7) 0.0021(7)

loop_
_atom_type_symbol
_atom_type_description
_atom_type_scat_dispersion_real
_atom_type_scat_dispersion_imag
_atom_type_scat_source
C C 0.0033 0.0016 'International Tables Vol C Tables 4.2.6.8 and 6.1.1.4'
H H 0.0000 0.0000 'International Tables Vol C Tables 4.2.6.8 and 6.1.1.4'
N N 0.0061 0.0033 'International Tables Vol C Tables 4.2.6.8 and 6.1.1.4'
O O 0.0106 0.0060 'International Tables Vol C Tables 4.2.6.8 and 6.1.1.4'
Cr Cr 0.3209 0.6236 'International Tables Vol C Tables 4.2.6.8 and 6.1.1.4'

loop_
_geom_angle_atom_site_label_1
_geom_angle_atom_site_label_2
_geom_angle_atom_site_label_3
_geom_angle
_geom_angle_site_symmetry_1
_geom_angle_site_symmetry_3
C10 Cr1 C20 90.24(8) . .
C10 Cr1 C20 90.24(8) . 4_565
C20 Cr1 C20 86.03(11) . 4_565
C10 Cr1 C2 130.09(9) . .
C20 Cr1 C2 93.33(8) . .
C20 Cr1 C2 139.66(9) 4_565 .
C10 Cr1 C2 130.09(9) . 4_565
C20 Cr1 C2 139.66(9) . 4_565
C20 Cr1 C2 93.33(8) 4_565 4_565
C2 Cr1 C2 62.14(12) . 4_565
C10 Cr1 C3 160.56(12) . .
C20 Cr1 C3 103.85(8) . .
C20 Cr1 C3 103.85(8) 4_565 .
C2 Cr1 C3 37.32(8) . .
C2 Cr1 C3 37.32(8) 4_565 .
C10 Cr1 C1 100.20(9) . 4_565
C20 Cr1 C1 153.45(8) . 4_565
C20 Cr1 C1 117.97(8) 4_565 4_565
C2 Cr1 C1 61.30(8) . 4_565
C2 Cr1 C1 36.67(9) 4_565 4_565
C3 Cr1 C1 61.47(10) . 4_565
C10 Cr1 C1 100.20(9) . .
C20 Cr1 C1 117.97(8) . .
C20 Cr1 C1 153.45(8) 4_565 .
C2 Cr1 C1 36.67(9) . .
C2 Cr1 C1 61.30(8) 4_565 .
C3 Cr1 C1 61.47(10) . .
C1 Cr1 C1 36.35(12) 4_565 .
C10 N10 C11 121.89(11) . 4_565
C10 N10 C11 121.89(11) . .
C11 N10 C11 116.2(2) 4_565 .
C1 C1 C2 108.77(14) 4_565 .
C1 C1 Cr1 71.82(6) 4_565 .
C2 C1 Cr1 71.32(11) . .
C1 C2 C3 107.5(2) . .
C1 C2 Cr1 72.01(11) . .
C3 C2 Cr1 71.37(13) . .
C2 C3 C2 107.5(3) 4_565 .
C2 C3 Cr1 71.31(13) 4_565 .
C2 C3 Cr1 71.31(13) . .
N10 C10 Cr1 177.7(2) . .
O20 C20 Cr1 178.12(16) . .

loop_
_geom_bond_atom_site_label_1
_geom_bond_atom_site_label_2
_geom_bond_distance
_geom_bond_site_symmetry_2
Cr1 C10 1.740(2) .
Cr1 C20 1.8313(18) .
Cr1 C20 1.8313(18) 4_565
Cr1 C2 2.1963(18) .
Cr1 C2 2.1963(18) 4_565
Cr1 C3 2.197(3) .
Cr1 C1 2.2050(18) 4_565
Cr1 C1 2.2050(18) .
N10 C10 1.297(3) .
N10 C11 1.461(2) 4_565
N10 C11 1.461(2) .
O20 C20 1.151(2) .
C1 C1 1.376(5) 4_565
C1 C2 1.384(3) .
C2 C3 1.406(3) .
C3 C2 1.406(3) 4_565
